data_2021395
loop_
_publ_author_name
'Parbhakar, Swati'
'Kaushik, Reetam'
'Hussain, Firasat'

_publ_section_title
;
 Synthesis and characterization of self-assembled inorganic--organic
 hybrid arsenotungstates
;
_journal_coeditor_code JR3013
_journal_issue 12
_journal_name_full 'Acta Crystallographica Section C Structural Chemistry'
_journal_paper_doi 10.1107/S2053229618014171
_journal_volume 74
_journal_year 2018
_chemical_formula_iupac
;
K2 {[Cu2 (H2 O) (C12 H8 N2)2 (C2 H3 O2)2]4 [Ho2 (H2 O)2 (C2 H3 O2)2 
(As W11 O39)2]}, 24H2 O1
;
_chemical_formula_moiety 'C116 H94 As2 Cu8 Ho2 K2 N16 O112 W22, 16(O)'
_chemical_formula_sum 'C116 H94 As2 Cu8 Ho2 K2 N16 O128 W22'
_chemical_formula_weight 8870.99
_space_group_crystal_system monoclinic
_space_group_IT_number 15
_space_group_name_Hall '-I 2ya'
_space_group_name_H-M_alt 'I 1 2/a 1'
_symmetry_space_group_name_Hall '-I 2ya'
_symmetry_space_group_name_H-M 'I 1 2/a 1'
_atom_sites_solution_hydrogens geom
_atom_sites_solution_primary direct
_audit_creation_date 2018-05-02
_audit_creation_method
;
OLEX2 1.2
(compiled 2018.04.26 svn.r3504 for OlexSys, GUI svn.r5492)
;
_cell_angle_alpha 90
_cell_angle_beta 108.169(3)
_cell_angle_gamma 90
_cell_formula_units_Z 4
_cell_length_a 30.4802(7)
_cell_length_b 14.1130(3)
_cell_length_c 48.1160(13)
_cell_measurement_reflns_used 19107
_cell_measurement_temperature 172(60)
_cell_measurement_theta_max 28.2540
_cell_measurement_theta_min 2.7990
_cell_volume 19665.9(9)
_computing_cell_refinement
;
CrysAlis PRO (Agilent, 2013)
;
_computing_data_collection
;
CrysAlis PRO (Agilent, 2013)
;
_computing_data_reduction
;
CrysAlis PRO (Agilent, 2013)
;
_computing_molecular_graphics
;
OLEX2 (Dolomanov <i>et al.</i>,  2009)
;
_computing_publication_material
;
OLEX2 (Dolomanov <i>et al.</i>,  2009)
;
_computing_structure_refinement
;
SHELXL2017 (Sheldrick, 2015)
;
_computing_structure_solution
;
ShelXS (Sheldrick, 2008)
;
_diffrn_ambient_temperature 172(60)
_diffrn_detector_area_resol_mean 15.9853
_diffrn_measured_fraction_theta_full 0.998
_diffrn_measured_fraction_theta_max 0.999
_diffrn_measurement_device_type 'Agulent Xcalibur Sapphire3'
_diffrn_measurement_method '\w scans'
_diffrn_radiation_type MoK\a
_diffrn_radiation_wavelength 0.71073
_diffrn_reflns_av_R_equivalents 0.1059
_diffrn_reflns_av_unetI/netI 0.0857
_diffrn_reflns_Laue_measured_fraction_full 0.998
_diffrn_reflns_Laue_measured_fraction_max 0.999
_diffrn_reflns_limit_h_max 37
_diffrn_reflns_limit_h_min -37
_diffrn_reflns_limit_k_max 17
_diffrn_reflns_limit_k_min -17
_diffrn_reflns_limit_l_max 58
_diffrn_reflns_limit_l_min -58
_diffrn_reflns_number 123225
_diffrn_reflns_point_group_measured_fraction_full 0.998
_diffrn_reflns_point_group_measured_fraction_max 0.999
_diffrn_reflns_theta_full 25.242
_diffrn_reflns_theta_max 25.682
_diffrn_reflns_theta_min 2.813
_diffrn_source 'Enhance (Mo) X-ray Source'
_exptl_absorpt_coefficient_mu 14.930
_exptl_absorpt_correction_T_max 1.00000
_exptl_absorpt_correction_T_min 0.45790
_exptl_absorpt_correction_type multi-scan
_exptl_absorpt_process_details
;
(CrysAlis PRO; Agilent, 2013)
;
_exptl_crystal_colour Blue
_exptl_crystal_density_diffrn 2.996
_exptl_crystal_description Block
_exptl_crystal_F_000 16096
_exptl_crystal_size_max 0.08
_exptl_crystal_size_mid 0.08
_exptl_crystal_size_min 0.01
_refine_diff_density_max 3.658
_refine_diff_density_min -1.611
_refine_diff_density_rms 0.323
_refine_ls_extinction_coef 0.0000015(6)
_refine_ls_extinction_expression Fc^*^=kFc[1+0.001xFc^2^\l^3^/sin(2\q)]^-1/4^
_refine_ls_extinction_method
;
SHELXL2017 (Sheldrick, 2015)
;
_refine_ls_goodness_of_fit_ref 1.022
_refine_ls_hydrogen_treatment constr
_refine_ls_matrix_type full
_refine_ls_number_parameters 688
_refine_ls_number_reflns 18640
_refine_ls_number_restraints 0
_refine_ls_restrained_S_all 1.022
_refine_ls_R_factor_all 0.0768
_refine_ls_R_factor_gt 0.0474
_refine_ls_shift/su_max 0.001
_refine_ls_shift/su_mean 0.000
_refine_ls_structure_factor_coef Fsqd
_refine_ls_weighting_details 'w=1/[\s^2^(Fo^2^)+(0.0273P)^2^+248.0512P] where P=(Fo^2^+2Fc^2^)/3'
_refine_ls_weighting_scheme calc
_refine_ls_wR_factor_gt 0.0948
_refine_ls_wR_factor_ref 0.1057
_reflns_Friedel_coverage 0.000
_reflns_number_gt 13506
_reflns_number_total 18640
_reflns_threshold_expression 'I > 2\s(I)'
_cod_data_source_file jr3013sup1.cif
_cod_data_source_block fhsp24d
_cod_database_code 2021395
_publcif_datablock.id {e6b767e9-a7cc-4763-9a50-737004035323}

_shelx_shelxl_version_number 2017/1
_shelx_space_group_comment
;
The symmetry employed for this shelxl refinement is uniquely defined
by the following loop, which should always be used as a source of
symmetry information in preference to the above space-group names.
They are only intended as comments.
;
_exptl_absorpt_special_details
;
CrysAlisPro, Agilent Technologies,
Version 1.171.36.32 (release 02-08-2013 CrysAlis171 .NET)
(compiled Aug  2 2013,16:46:58)
Empirical absorption correction using spherical harmonics,
implemented in SCALE3 ABSPACK scaling algorithm.
;
_olex2_refinement_description
;
1. Fixed Uiso
 At 1.2 times of:
  All C(H) groups
 At 1.5 times of:
  All C(H,H,H) groups
2. Others
 Fixed Sof: K1(0.6) K0AA(0.4)
3.a Aromatic/amide H refined with riding coordinates:
 C1(H1), C2(H2), C3(H3), C5(H5), C6(H6), C8(H8), C9(H9), C10(H10), C13(H13),
 C14(H14), C15(H15), C17(H17), C18(H18), C20(H20), C21(H21), C22(H22), C25(H25),
  C26(H26), C27(H27), C29(H29), C30(H30), C32(H32), C33(H33), C34(H34),
 C37(H37), C38(H38), C39(H39), C41(H41), C42(H42), C44(H44), C45(H45), C46(H46)
3.b Idealised Me refined as rotating group:
 C50(H50A,H50B,H50C), C52(H52A,H52B,H52C), C1AA(H1AA,H1AB,H1AC), C56(H56A,H56B,
 H56C), C54(H54A,H54B,H54C)
;
_olex2_submission_special_instructions 'No special instructions were received'

loop_
_space_group_symop_operation_xyz
'x, y, z'
'-x+1/2, y, -z'
'x+1/2, y+1/2, z+1/2'
'-x+1, y+1/2, -z+1/2'
'-x, -y, -z'
'x-1/2, -y, z'
'-x+1/2, -y+1/2, -z+1/2'
'x, -y+1/2, z+1/2'

loop_
_atom_site_label
_atom_site_type_symbol
_atom_site_fract_x
_atom_site_fract_y
_atom_site_fract_z
_atom_site_U_iso_or_equiv
_atom_site_adp_type
_atom_site_occupancy
_atom_site_site_symmetry_order
_atom_site_calc_flag
_atom_site_refinement_flags_posn
_atom_site_refinement_flags_adp
_atom_site_refinement_flags_occupancy
C1 C 0.2858(5) 0.6094(11) 0.1087(3) 0.030(4) Uiso 1 1 d . . .
H1 H 0.264142 0.600821 0.118392 0.036 Uiso 1 1 calc R . .
C2 C 0.2707(5) 0.6236(11) 0.0784(3) 0.031(4) Uiso 1 1 d . . .
H2 H 0.239201 0.627033 0.068532 0.037 Uiso 1 1 calc R . .
C3 C 0.3013(5) 0.6324(12) 0.0634(4) 0.040(5) Uiso 1 1 d . . .
H3 H 0.290803 0.641312 0.043272 0.048 Uiso 1 1 calc R . .
C4 C 0.3487(5) 0.6283(11) 0.0782(4) 0.033(4) Uiso 1 1 d . . .
C5 C 0.3845(5) 0.6398(12) 0.0652(4) 0.038(4) Uiso 1 1 d . . .
H5 H 0.376717 0.647280 0.045010 0.045 Uiso 1 1 calc R . .
C6 C 0.4292(5) 0.6399(11) 0.0815(4) 0.034(4) Uiso 1 1 d . . .
H6 H 0.451763 0.646683 0.072363 0.041 Uiso 1 1 calc R . .
C7 C 0.4427(5) 0.6299(11) 0.1125(4) 0.030(4) Uiso 1 1 d . . .
C8 C 0.4887(5) 0.6345(10) 0.1306(3) 0.024(4) Uiso 1 1 d . . .
H8 H 0.512330 0.645815 0.122596 0.029 Uiso 1 1 calc R . .
C9 C 0.4983(5) 0.6226(11) 0.1593(4) 0.035(4) Uiso 1 1 d . . .
H9 H 0.528626 0.626042 0.171535 0.042 Uiso 1 1 calc R . .
C10 C 0.4621(5) 0.6048(11) 0.1709(4) 0.035(4) Uiso 1 1 d . . .
H10 H 0.469084 0.593556 0.190817 0.042 Uiso 1 1 calc R . .
C11 C 0.4091(5) 0.6183(10) 0.1257(3) 0.023(3) Uiso 1 1 d . . .
C12 C 0.3615(5) 0.6170(10) 0.1085(3) 0.020(3) Uiso 1 1 d . . .
C13 C 0.3329(5) 0.8358(11) 0.1248(4) 0.033(4) Uiso 1 1 d . . .
H13 H 0.305307 0.822050 0.128318 0.040 Uiso 1 1 calc R . .
C14 C 0.3310(6) 0.8623(13) 0.0977(4) 0.048(5) Uiso 1 1 d . . .
H14 H 0.302792 0.868658 0.083079 0.058 Uiso 1 1 calc R . .
C15 C 0.3739(6) 0.8808(12) 0.0919(4) 0.044(5) Uiso 1 1 d . . .
H15 H 0.373939 0.896094 0.073161 0.052 Uiso 1 1 calc R . .
C16 C 0.4136(6) 0.8757(12) 0.1140(4) 0.036(4) Uiso 1 1 d . . .
C17 C 0.4594(6) 0.8939(13) 0.1112(4) 0.049(5) Uiso 1 1 d . . .
H17 H 0.462497 0.908044 0.093013 0.059 Uiso 1 1 calc R . .
C18 C 0.4972(6) 0.8898(13) 0.1352(4) 0.052(5) Uiso 1 1 d . . .
H18 H 0.525452 0.905696 0.132920 0.062 Uiso 1 1 calc R . .
C19 C 0.4971(6) 0.8637(12) 0.1632(4) 0.041(5) Uiso 1 1 d . . .
C20 C 0.5349(6) 0.8548(13) 0.1882(4) 0.048(5) Uiso 1 1 d . . .
H20 H 0.564428 0.867430 0.187356 0.058 Uiso 1 1 calc R . .
C21 C 0.5288(6) 0.8276(13) 0.2137(4) 0.048(5) Uiso 1 1 d . . .
H21 H 0.554228 0.823709 0.230451 0.058 Uiso 1 1 calc R . .
C22 C 0.4845(6) 0.8050(13) 0.2151(4) 0.048(5) Uiso 1 1 d . . .
H22 H 0.481241 0.783803 0.232673 0.058 Uiso 1 1 calc R . .
C23 C 0.4526(5) 0.8424(12) 0.1658(4) 0.033(4) Uiso 1 1 d . . .
C24 C 0.4124(5) 0.8481(12) 0.1411(4) 0.036(4) Uiso 1 1 d . . .
C25 C 0.1012(5) -0.2017(10) 0.1281(3) 0.019(3) Uiso 1 1 d . . .
H25 H 0.123816 -0.213326 0.119279 0.023 Uiso 1 1 calc R . .
C26 C 0.1131(5) -0.2063(10) 0.1582(3) 0.022(3) Uiso 1 1 d . . .
H26 H 0.143374 -0.220183 0.169233 0.027 Uiso 1 1 calc R . .
C27 C 0.0809(5) -0.1907(10) 0.1719(3) 0.027(4) Uiso 1 1 d . . .
H27 H 0.088632 -0.193545 0.192154 0.032 Uiso 1 1 calc R . .
C28 C 0.0358(5) -0.1703(10) 0.1545(3) 0.024(4) Uiso 1 1 d . . .
C29 C -0.0021(5) -0.1543(12) 0.1669(4) 0.037(4) Uiso 1 1 d . . .
H29 H 0.003930 -0.152541 0.187064 0.044 Uiso 1 1 calc R . .
C30 C -0.0459(5) -0.1420(11) 0.1487(4) 0.036(4) Uiso 1 1 d . . .
H30 H -0.069892 -0.136117 0.156700 0.043 Uiso 1 1 calc R . .
C31 C -0.0562(5) -0.1377(11) 0.1174(3) 0.028(4) Uiso 1 1 d . . .
C32 C -0.0997(6) -0.1231(12) 0.0980(4) 0.041(5) Uiso 1 1 d . . .
H32 H -0.124530 -0.114427 0.105140 0.050 Uiso 1 1 calc R . .
C33 C -0.1068(5) -0.1213(11) 0.0690(4) 0.033(4) Uiso 1 1 d . . .
H33 H -0.136243 -0.111519 0.055989 0.040 Uiso 1 1 calc R . .
C34 C -0.0683(5) -0.1345(11) 0.0587(4) 0.029(4) Uiso 1 1 d . . .
H34 H -0.073110 -0.134452 0.038666 0.034 Uiso 1 1 calc R . .
C35 C -0.0197(5) -0.1489(10) 0.1062(3) 0.022(3) Uiso 1 1 d . . .
C36 C 0.0264(4) -0.1674(9) 0.1251(3) 0.016(3) Uiso 1 1 d . . .
C37 C 0.0584(5) -0.4137(10) 0.1168(3) 0.024(4) Uiso 1 1 d . . .
H37 H 0.086648 -0.422139 0.113613 0.029 Uiso 1 1 calc R . .
C38 C 0.0571(5) -0.4181(11) 0.1455(4) 0.035(4) Uiso 1 1 d . . .
H38 H 0.083951 -0.428963 0.160927 0.041 Uiso 1 1 calc R . .
C39 C 0.0164(5) -0.4065(11) 0.1505(4) 0.031(4) Uiso 1 1 d . . .
H39 H 0.015244 -0.407151 0.169623 0.037 Uiso 1 1 calc R . .
C40 C -0.0251(5) -0.3931(10) 0.1267(3) 0.019(3) Uiso 1 1 d . . .
C41 C -0.0703(5) -0.3821(11) 0.1295(4) 0.030(4) Uiso 1 1 d . . .
H41 H -0.073929 -0.381976 0.148005 0.036 Uiso 1 1 calc R . .
C42 C -0.1067(5) -0.3721(10) 0.1062(3) 0.027(4) Uiso 1 1 d . . .
H42 H -0.135681 -0.366065 0.108544 0.032 Uiso 1 1 calc R . .
C43 C -0.1030(5) -0.3703(11) 0.0772(3) 0.028(4) Uiso 1 1 d . . .
C44 C -0.1395(5) -0.3595(11) 0.0511(3) 0.032(4) Uiso 1 1 d . . .
H44 H -0.169561 -0.354119 0.051695 0.038 Uiso 1 1 calc R . .
C45 C -0.1316(5) -0.3568(10) 0.0248(3) 0.026(4) Uiso 1 1 d . . .
H45 H -0.155911 -0.350998 0.007550 0.031 Uiso 1 1 calc R . .
C46 C -0.0864(5) -0.3630(10) 0.0244(3) 0.024(4) Uiso 1 1 d . . .
H46 H -0.080940 -0.360686 0.006435 0.029 Uiso 1 1 calc R . .
C47 C -0.0590(5) -0.3765(10) 0.0744(3) 0.021(3) Uiso 1 1 d . . .
C48 C -0.0197(5) -0.3899(10) 0.0989(3) 0.021(3) Uiso 1 1 d . . .
C49 C 0.2920(5) 0.6983(12) 0.1792(3) 0.030(4) Uiso 1 1 d . . .
C50 C 0.2438(5) 0.7079(11) 0.1812(3) 0.030(4) Uiso 1 1 d . . .
H50A H 0.245388 0.718857 0.201211 0.045 Uiso 1 1 calc GR . .
H50B H 0.226805 0.650706 0.174371 0.045 Uiso 1 1 calc GR . .
H50C H 0.228466 0.760255 0.169402 0.045 Uiso 1 1 calc GR . .
C51 C 0.4038(6) 0.6245(14) 0.2273(4) 0.046(5) Uiso 1 1 d . . .
C52 C 0.4227(9) 0.587(2) 0.2574(6) 0.123(11) Uiso 1 1 d . . .
H52A H 0.418820 0.519908 0.257250 0.184 Uiso 1 1 calc GR . .
H52B H 0.406486 0.615691 0.269549 0.184 Uiso 1 1 calc GR . .
H52C H 0.454906 0.602672 0.265056 0.184 Uiso 1 1 calc GR . .
C53 C 0.1058(5) -0.2843(11) 0.0621(3) 0.024(3) Uiso 1 1 d . . .
C1AA C 0.1561(5) -0.2967(11) 0.0659(4) 0.034(4) Uiso 1 1 d . . .
H1AA H 0.171053 -0.235964 0.068918 0.052 Uiso 1 1 calc GR . .
H1AB H 0.159843 -0.325854 0.048792 0.052 Uiso 1 1 calc GR . .
H1AC H 0.169800 -0.336288 0.082637 0.052 Uiso 1 1 calc GR . .
C55 C 0.0012(4) -0.2188(10) 0.0079(3) 0.014(3) Uiso 1 1 d . . .
C56 C -0.0071(5) -0.1924(11) -0.0231(3) 0.031(4) Uiso 1 1 d . . .
H56A H -0.038547 -0.206083 -0.034141 0.046 Uiso 1 1 calc GR . .
H56B H 0.013238 -0.227962 -0.030903 0.046 Uiso 1 1 calc GR . .
H56C H -0.001308 -0.125883 -0.024373 0.046 Uiso 1 1 calc GR . .
N1 N 0.3307(4) 0.6079(8) 0.1240(3) 0.024(3) Uiso 1 1 d . . .
N2 N 0.4184(4) 0.6035(8) 0.1544(3) 0.024(3) Uiso 1 1 d . . .
N3 N 0.3718(4) 0.8279(9) 0.1470(3) 0.029(3) Uiso 1 1 d . . .
N4 N 0.4473(4) 0.8137(9) 0.1916(3) 0.031(3) Uiso 1 1 d . . .
N5 N 0.0585(4) -0.1814(8) 0.1111(2) 0.016(3) Uiso 1 1 d . . .
N6 N -0.0256(4) -0.1471(8) 0.0769(3) 0.023(3) Uiso 1 1 d . . .
N7 N 0.0216(4) -0.3981(8) 0.0940(3) 0.019(3) Uiso 1 1 d . . .
N8 N -0.0513(4) -0.3717(8) 0.0479(2) 0.017(3) Uiso 1 1 d . . .
O0AA O 0.0539(3) -0.0063(6) 0.07614(19) 0.015(2) Uiso 1 1 d . . .
O2 O 0.1110(3) 0.1903(7) 0.0123(2) 0.022(2) Uiso 1 1 d . . .
O3 O 0.0359(3) 0.3467(6) 0.0769(2) 0.018(2) Uiso 1 1 d . . .
O4 O 0.1165(3) 0.2800(6) 0.06557(19) 0.017(2) Uiso 1 1 d . . .
O5 O 0.1271(3) 0.0974(6) 0.0659(2) 0.018(2) Uiso 1 1 d . . .
O6 O 0.0847(3) 0.1754(6) 0.09891(19) 0.017(2) Uiso 1 1 d . . .
O7 O 0.0905(3) 0.3201(6) 0.13459(19) 0.017(2) Uiso 1 1 d . . .
O8 O 0.1220(3) 0.4293(6) 0.1003(2) 0.018(2) Uiso 1 1 d . . .
O9 O 0.1852(3) 0.3035(6) 0.04431(19) 0.016(2) Uiso 1 1 d . . .
O10 O 0.1965(3) 0.1163(6) 0.04399(19) 0.017(2) Uiso 1 1 d . . .
O11 O 0.1480(3) -0.0516(6) 0.09894(19) 0.017(2) Uiso 1 1 d . . .
O12 O 0.1066(3) 0.0230(6) 0.1342(2) 0.018(2) Uiso 1 1 d . . .
O13 O 0.1191(3) 0.3435(6) 0.1964(2) 0.019(2) Uiso 1 1 d . . .
O14 O 0.1616(3) 0.4323(6) 0.1576(2) 0.018(2) Uiso 1 1 d . . .
O15 O 0.1871(3) 0.5703(7) 0.1247(2) 0.022(2) Uiso 1 1 d . . .
O16 O 0.2023(3) 0.4143(6) 0.09177(19) 0.015(2) Uiso 1 1 d . . .
O17 O 0.2624(3) 0.4234(6) 0.0575(2) 0.020(2) Uiso 1 1 d . . .
O18 O 0.2681(3) 0.2278(6) 0.0645(2) 0.019(2) Uiso 1 1 d . . .
O19 O 0.2859(3) 0.0387(6) 0.0573(2) 0.020(2) Uiso 1 1 d . . .
O20 O 0.2260(3) 0.0071(6) 0.09081(19) 0.015(2) Uiso 1 1 d . . .
O21 O 0.2260(3) -0.1624(7) 0.1211(2) 0.020(2) Uiso 1 1 d . . .
O23 O 0.1889(3) -0.0521(6) 0.15623(19) 0.015(2) Uiso 1 1 d . . .
O24 O 0.1404(3) -0.0004(7) 0.1961(2) 0.025(2) Uiso 1 1 d . . .
O25 O 0.1328(3) 0.1759(6) 0.1672(2) 0.019(2) Uiso 1 1 d . . .
O26 O 0.1782(3) 0.0994(6) 0.12783(19) 0.015(2) Uiso 1 1 d . . .
O27 O 0.1681(3) 0.2891(6) 0.12811(19) 0.014(2) Uiso 1 1 d . . .
O28 O 0.2093(3) 0.2081(6) 0.09182(19) 0.013(2) Uiso 1 1 d . . .
O29 O 0.2543(3) 0.2124(6) 0.15091(19) 0.013(2) Uiso 1 1 d . . .
O30 O 0.2451(3) 0.4140(6) 0.1478(2) 0.019(2) Uiso 1 1 d . . .
O31 O 0.2831(3) 0.3362(6) 0.11242(19) 0.015(2) Uiso 1 1 d . . .
O32 O 0.2957(3) 0.1168(6) 0.1123(2) 0.018(2) Uiso 1 1 d . . .
O33 O 0.2668(3) 0.0094(6) 0.14651(19) 0.015(2) Uiso 1 1 d . . .
O34 O 0.2153(3) 0.0984(6) 0.19081(19) 0.016(2) Uiso 1 1 d . . .
O35 O 0.2030(3) 0.2881(6) 0.19120(19) 0.015(2) Uiso 1 1 d . . .
O36 O 0.3636(3) 0.0402(6) 0.1610(2) 0.018(2) Uiso 1 1 d . . .
O37 O 0.3133(3) 0.1153(6) 0.19317(19) 0.013(2) Uiso 1 1 d . . .
O38 O 0.3038(3) 0.3237(6) 0.1937(2) 0.018(2) Uiso 1 1 d . . .
O39 O 0.3432(3) 0.4322(6) 0.16098(19) 0.016(2) Uiso 1 1 d . . .
O40 O 0.3393(3) 0.2319(6) 0.15642(19) 0.016(2) Uiso 1 1 d . . .
O41 O 0.3470(3) 0.2291(7) 0.2479(2) 0.026(2) Uiso 1 1 d . . .
O42 O 0.2647(3) 0.3374(6) 0.2463(2) 0.018(2) Uiso 1 1 d . . .
O43 O 0.3962(3) 0.5676(8) 0.2061(2) 0.033(3) Uiso 1 1 d . . .
O44 O 0.3975(4) 0.7157(9) 0.2238(3) 0.049(3) Uiso 1 1 d . . .
O45 O 0.3148(3) 0.7725(7) 0.1819(2) 0.031(3) Uiso 1 1 d . . .
O46 O 0.3052(3) 0.6149(8) 0.1751(2) 0.034(3) Uiso 1 1 d . . .
O47 O 0.3779(3) 0.9233(8) 0.2104(2) 0.036(3) Uiso 1 1 d . . .
O48 O 0.0897(3) -0.2036(7) 0.0614(2) 0.024(2) Uiso 1 1 d . . .
O49 O 0.0833(3) -0.3582(7) 0.0619(2) 0.026(2) Uiso 1 1 d . . .
O50 O 0.0034(3) -0.1530(7) 0.0264(2) 0.027(2) Uiso 1 1 d . . .
O51 O 0.0056(3) -0.3047(7) 0.0142(2) 0.025(2) Uiso 1 1 d . . .
O52 O 0.0174(4) -0.5080(8) 0.0310(3) 0.050(3) Uiso 1 1 d . . .
O53 O 0.4148(5) 0.2324(11) 0.2123(3) 0.086(5) Uiso 1 1 d . . .
C54 C 0.2493(5) 0.4856(11) 0.2194(3) 0.032(4) Uiso 1 1 d . . .
H54A H 0.274350 0.526677 0.229444 0.048 Uiso 1 1 calc GR . .
H54B H 0.221776 0.522432 0.211402 0.048 Uiso 1 1 calc GR . .
H54C H 0.256769 0.453437 0.203879 0.048 Uiso 1 1 calc GR . .
O55 O 0.1664(4) -0.2987(10) 0.2463(3) 0.067(4) Uiso 1 1 d . . .
K1 K 0.28064(14) -0.0715(3) 0.20715(9) 0.0040(9) Uiso 0.6 1 d . . .
Cu1 Cu 0.36108(6) 0.58713(13) 0.16577(4) 0.0262(5) Uani 1 1 d . . .
Cu2 Cu 0.38064(6) 0.78841(14) 0.18780(4) 0.0306(5) Uani 1 1 d . . .
Cu3 Cu 0.03254(6) -0.16538(12) 0.06790(4) 0.0192(4) Uani 1 1 d . . .
Cu4 Cu 0.01592(6) -0.37035(12) 0.05217(4) 0.0197(4) Uani 1 1 d . . .
As1 As 0.20376(4) 0.20274(9) 0.12525(3) 0.0090(3) Uani 1 1 d . . .
Ho1 Ho 0.27016(2) 0.20870(5) 0.21511(2) 0.01432(15) Uani 1 1 d . . .
W1 W 0.10353(2) 0.04933(4) 0.09603(2) 0.01494(13) Uani 1 1 d . . .
W2 W 0.14799(2) 0.19733(4) 0.04670(2) 0.01438(13) Uani 1 1 d . . .
W3 W 0.09059(2) 0.31116(4) 0.09601(2) 0.01428(13) Uani 1 1 d . . .
W4 W 0.14504(2) 0.30988(4) 0.17070(2) 0.01387(13) Uani 1 1 d . . .
W5 W 0.18465(2) 0.45007(4) 0.12564(2) 0.01383(13) Uani 1 1 d . . .
W6 W 0.24109(2) 0.34132(4) 0.07586(2) 0.01407(13) Uani 1 1 d . . .
W7 W 0.25611(2) 0.10283(4) 0.07533(2) 0.01412(13) Uani 1 1 d . . .
W8 W 0.21095(2) -0.04768(4) 0.12315(2) 0.01397(13) Uani 1 1 d . . .
W9 W 0.16066(2) 0.05389(4) 0.17053(2) 0.01439(13) Uani 1 1 d . . .
W10 W 0.31469(2) 0.10570(4) 0.15672(2) 0.01274(13) Uani 1 1 d . . .
W11 W 0.30267(2) 0.34411(4) 0.15706(2) 0.01301(13) Uani 1 1 d . . .
C0AA C 0.2415(5) 0.4134(10) 0.2407(3) 0.023(4) Uiso 1 1 d . . .
O1AA O 0.2122(3) 0.4311(6) 0.2535(2) 0.021(2) Uiso 1 1 d . . .
O1 O 0.250000 0.4913(12) 0.000000 0.050(5) Uiso 1 2 d S T P
O2AA O -0.1209(4) -0.4809(8) -0.0377(3) 0.046(3) Uiso 1 1 d . . .
O6AA O 0.2057(4) 0.8539(9) 0.2255(3) 0.054(3) Uiso 1 1 d . . .
O3AA O 0.4567(4) 0.4027(10) 0.2100(3) 0.063(4) Uiso 1 1 d . . .
O5AA O 0.250000 0.2797(15) 0.000000 0.084(7) Uiso 1 2 d S T P
O4AA O 0.1198(5) -0.4486(12) 0.2151(4) 0.095(5) Uiso 1 1 d . . .
K0AA K 0.1469(2) -0.0690(5) 0.03799(16) 0.0136(16) Uiso 0.4 1 d . . .
O7AA O 0.1773(5) -0.4125(11) 0.0095(4) 0.091(5) Uiso 1 1 d . . .
O8AA O 0.3670(5) 0.4153(12) 0.2503(4) 0.099(6) Uiso 1 1 d . . .
O9AA O 0.5460(5) 0.4632(11) 0.2383(4) 0.091(5) Uiso 1 1 d . . .
O0BA O 0.0596(7) -0.0083(16) 0.0063(5) 0.155(8) Uiso 1 1 d . . .
O1BA O 0.1862(9) 0.0073(19) -0.0063(6) 0.201(11) Uiso 1 1 d . . .

loop_
_atom_site_aniso_label
_atom_site_aniso_U_11
_atom_site_aniso_U_22
_atom_site_aniso_U_33
_atom_site_aniso_U_23
_atom_site_aniso_U_13
_atom_site_aniso_U_12
Cu1 0.0250(10) 0.0253(11) 0.0309(12) -0.0018(9) 0.0123(9) -0.0010(8)
Cu2 0.0227(10) 0.0302(12) 0.0387(13) -0.0051(10) 0.0093(9) -0.0017(9)
Cu3 0.0209(9) 0.0190(10) 0.0160(10) -0.0026(8) 0.0032(8) -0.0016(8)
Cu4 0.0191(9) 0.0184(10) 0.0209(10) -0.0025(8) 0.0052(8) -0.0002(8)
As1 0.0100(6) 0.0078(7) 0.0091(7) 0.0005(5) 0.0030(6) -0.0001(5)
Ho1 0.0153(3) 0.0163(4) 0.0114(3) -0.0003(3) 0.0042(3) -0.0022(3)
W1 0.0127(3) 0.0173(3) 0.0138(3) -0.0032(2) 0.0026(2) -0.0036(2)
W2 0.0149(3) 0.0181(3) 0.0095(3) -0.0010(2) 0.0029(2) 0.0008(2)
W3 0.0107(3) 0.0175(3) 0.0144(3) -0.0014(2) 0.0036(2) 0.0011(2)
W4 0.0126(3) 0.0177(3) 0.0115(3) -0.0017(2) 0.0040(2) 0.0005(2)
W5 0.0122(3) 0.0143(3) 0.0143(3) -0.0009(2) 0.0031(2) 0.0012(2)
W6 0.0136(3) 0.0167(3) 0.0127(3) 0.0026(2) 0.0052(2) 0.0009(2)
W7 0.0150(3) 0.0161(3) 0.0120(3) -0.0003(2) 0.0053(2) 0.0023(2)
W8 0.0143(3) 0.0137(3) 0.0128(3) -0.0010(2) 0.0026(2) -0.0010(2)
W9 0.0132(3) 0.0180(3) 0.0114(3) 0.0000(2) 0.0031(2) -0.0042(2)
W10 0.0118(3) 0.0131(3) 0.0130(3) -0.0001(2) 0.0035(2) 0.0007(2)
W11 0.0122(3) 0.0144(3) 0.0126(3) 0.0001(2) 0.0042(2) -0.0021(2)

loop_
_atom_type_symbol
_atom_type_description
_atom_type_scat_dispersion_real
_atom_type_scat_dispersion_imag
_atom_type_scat_source
C C 0.0033 0.0016 'International Tables Vol C Tables 4.2.6.8 and 6.1.1.4'
H H 0.0000 0.0000 'International Tables Vol C Tables 4.2.6.8 and 6.1.1.4'
As As 0.0499 2.0058 'International Tables Vol C Tables 4.2.6.8 and 6.1.1.4'
Cu Cu 0.3201 1.2651 'International Tables Vol C Tables 4.2.6.8 and 6.1.1.4'
Ho Ho -0.2175 4.6783 'International Tables Vol C Tables 4.2.6.8 and 6.1.1.4'
K K 0.2009 0.2494 'International Tables Vol C Tables 4.2.6.8 and 6.1.1.4'
N N 0.0061 0.0033 'International Tables Vol C Tables 4.2.6.8 and 6.1.1.4'
O O 0.0106 0.0060 'International Tables Vol C Tables 4.2.6.8 and 6.1.1.4'
W W -0.8490 6.8722 'International Tables Vol C Tables 4.2.6.8 and 6.1.1.4'

loop_
_geom_angle_atom_site_label_1
_geom_angle_atom_site_label_2
_geom_angle_atom_site_label_3
_geom_angle
_geom_angle_site_symmetry_1
_geom_angle_site_symmetry_3
N1 C1 C2 121.8(14) . .
C3 C2 C1 120.7(15) . .
C2 C3 C4 120.1(17) . .
C3 C4 C5 125.7(16) . .
C12 C4 C3 116.2(14) . .
C12 C4 C5 118.0(14) . .
C6 C5 C4 121.2(17) . .
C5 C6 C7 121.4(15) . .
C8 C7 C6 123.5(14) . .
C11 C7 C6 118.8(14) . .
C11 C7 C8 117.7(15) . .
C9 C8 C7 119.5(14) . .
C8 C9 C10 119.3(15) . .
N2 C10 C9 122.2(16) . .
C7 C11 C12 120.2(14) . .
N2 C11 C7 123.2(14) . .
N2 C11 C12 116.6(13) . .
C4 C12 C11 120.5(13) . .
N1 C12 C4 124.1(13) . .
N1 C12 C11 115.4(13) . .
N3 C13 C14 124.4(16) . .
C13 C14 C15 118.0(17) . .
C16 C15 C14 119.2(17) . .
C15 C16 C17 124.7(17) . .
C15 C16 C24 118.8(16) . .
C24 C16 C17 116.4(16) . .
C18 C17 C16 119.6(18) . .
C17 C18 C19 125.3(18) . .
C18 C19 C23 115.1(17) . .
C20 C19 C18 127.4(17) . .
C20 C19 C23 117.5(16) . .
C21 C20 C19 120.0(18) . .
C20 C21 C22 120.9(18) . .
N4 C22 C21 120.8(17) . .
C24 C23 C19 120.7(15) . .
N4 C23 C19 121.7(15) . .
N4 C23 C24 117.6(14) . .
C16 C24 C23 122.7(15) . .
C16 C24 N3 123.1(15) . .
N3 C24 C23 114.1(15) . .
N5 C25 C26 122.6(13) . .
C27 C26 C25 120.4(14) . .
C26 C27 C28 118.0(15) . .
C27 C28 C29 122.7(14) . .
C36 C28 C27 118.6(13) . .
C36 C28 C29 118.8(13) . .
C30 C29 C28 119.7(16) . .
C29 C30 C31 121.9(15) . .
C32 C31 C30 124.4(15) . .
C32 C31 C35 118.2(15) . .
C35 C31 C30 117.4(14) . .
C33 C32 C31 121.0(16) . .
C32 C33 C34 118.4(16) . .
N6 C34 C33 122.3(15) . .
C31 C35 C36 121.2(14) . .
N6 C35 C31 122.5(13) . .
N6 C35 C36 116.3(12) . .
C28 C36 C35 120.8(12) . .
C28 C36 N5 124.1(12) . .
N5 C36 C35 115.0(12) . .
N7 C37 C38 123.6(14) . .
C39 C38 C37 118.9(16) . .
C38 C39 C40 120.4(15) . .
C39 C40 C41 125.0(13) . .
C48 C40 C39 115.6(12) . .
C48 C40 C41 119.4(13) . .
C42 C41 C40 120.6(15) . .
C41 C42 C43 122.1(14) . .
C44 C43 C42 126.5(14) . .
C47 C43 C42 117.6(14) . .
C47 C43 C44 115.8(14) . .
C45 C44 C43 121.1(14) . .
C44 C45 C46 118.6(15) . .
N8 C46 C45 123.0(14) . .
C43 C47 C48 121.3(13) . .
N8 C47 C43 122.6(13) . .
N8 C47 C48 116.1(12) . .
C40 C48 C47 118.9(12) . .
N7 C48 C40 123.7(13) . .
N7 C48 C47 117.4(13) . .
O45 C49 C50 116.2(14) . .
O45 C49 O46 126.9(14) . .
O46 C49 C50 116.9(14) . .
C49 C50 K1 83.7(9) . 1_565
O43 C51 C52 119(2) . .
O43 C51 O44 122.8(18) . .
O44 C51 C52 118.2(19) . .
O48 C53 C1AA 119.7(13) . .
O48 C53 O49 123.8(13) . .
O49 C53 C1AA 116.3(13) . .
C53 C1AA K0AA 83.5(9) . .
O50 C55 C56 118.4(13) . .
O51 C55 C56 117.6(12) . .
O51 C55 O50 124.0(13) . .
C1 N1 C12 117.0(13) . .
C1 N1 Cu1 130.1(10) . .
C12 N1 Cu1 112.8(9) . .
C10 N2 C11 118.0(13) . .
C10 N2 Cu1 129.7(11) . .
C11 N2 Cu1 112.3(9) . .
C13 N3 C24 116.5(14) . .
C13 N3 Cu2 129.3(11) . .
C24 N3 Cu2 114.2(10) . .
C22 N4 C23 119.1(14) . .
C22 N4 Cu2 129.0(12) . .
C23 N4 Cu2 111.9(10) . .
C25 N5 C36 116.2(12) . .
C25 N5 Cu3 131.0(9) . .
C36 N5 Cu3 112.7(9) . .
C34 N6 C35 117.6(12) . .
C34 N6 Cu3 129.6(10) . .
C35 N6 Cu3 112.8(9) . .
C37 N7 C48 117.6(12) . .
C37 N7 Cu4 130.8(10) . .
C48 N7 Cu4 111.2(9) . .
C46 N8 C47 118.9(12) . .
C46 N8 Cu4 129.0(10) . .
C47 N8 Cu4 111.9(9) . .
W1 O0AA Cu3 133.4(5) . .
W2 O4 W3 152.8(5) . .
W1 O5 K0AA 104.3(4) . .
W2 O5 W1 152.3(5) . .
W2 O5 K0AA 103.2(4) . .
W1 O6 W3 153.0(5) . .
W3 O7 W4 127.1(4) . .
W3 O8 W5 124.3(5) . .
W2 O9 W6 123.7(5) . .
W2 O10 W7 123.7(5) . .
W2 O10 K0AA 98.7(3) . .
W7 O10 K0AA 107.8(4) . .
W1 O11 K0AA 101.5(4) . .
W8 O11 W1 124.6(5) . .
W8 O11 K0AA 107.9(4) . .
W1 O12 W9 125.9(4) . .
W5 O14 W4 125.2(5) . .
W6 O16 W5 148.4(5) . .
W7 O18 W6 123.1(4) . .
W7 O20 W8 150.2(5) . .
W7 O20 K0AA 105.7(4) . .
W8 O20 K0AA 101.8(3) . .
W8 O23 K1 101.3(3) . .
W8 O23 W9 125.1(5) . .
W9 O23 K1 100.2(3) . .
W9 O25 W4 144.3(5) . .
As1 O26 W1 125.1(5) . .
As1 O26 W8 122.9(4) . .
As1 O26 W9 122.4(4) . .
W8 O26 W1 91.4(3) . .
W8 O26 W9 93.5(3) . .
W9 O26 W1 92.7(3) . .
As1 O27 W3 125.2(4) . .
As1 O27 W4 122.4(4) . .
As1 O27 W5 123.3(4) . .
W4 O27 W3 92.4(3) . .
W5 O27 W3 91.5(3) . .
W5 O27 W4 92.9(3) . .
As1 O28 W2 126.0(4) . .
As1 O28 W6 121.7(4) . .
As1 O28 W7 123.2(4) . .
W6 O28 W2 92.2(3) . .
W6 O28 W7 92.2(3) . .
W7 O28 W2 92.2(3) . .
As1 O29 W10 123.7(4) . .
As1 O29 W11 124.5(4) . .
W10 O29 W11 93.1(3) . .
W5 O30 W11 157.0(5) . .
W6 O31 W11 153.7(5) . .
W7 O32 W10 154.1(5) . .
W8 O33 K1 103.8(3) . .
W8 O33 W10 155.5(5) . .
W10 O33 K1 98.7(3) . .
Ho1 O34 K1 95.0(3) . .
W9 O34 K1 106.8(4) . .
W9 O34 Ho1 158.1(5) . .
W4 O35 Ho1 161.0(5) . .
Ho1 O37 K1 97.1(3) . .
W10 O37 K1 105.6(4) . .
W10 O37 Ho1 133.0(4) . .
W11 O38 Ho1 132.6(5) . .
W11 O39 Cu1 149.0(5) . .
W10 O40 W11 121.6(4) . .
Ho1 O42 Ho1 113.4(4) . 7
C0AA O42 Ho1 130.7(9) . .
C0AA O42 Ho1 92.3(8) . 7
C51 O43 Cu1 128.9(12) . .
C51 O44 Cu2 128.7(12) . .
C49 O45 K1 115.4(9) . 1_565
C49 O45 Cu2 129.0(10) . .
Cu2 O45 K1 110.0(4) . 1_565
C49 O46 Cu1 124.4(10) . .
Cu2 O47 K1 100.9(4) . 1_565
C53 O48 Cu3 128.4(9) . .
C53 O48 K0AA 108.5(8) . .
Cu3 O48 K0AA 122.5(4) . .
C53 O49 Cu4 127.3(10) . .
C55 O50 Cu3 124.4(9) . .
C55 O51 Cu4 130.9(9) . .
C50 K1 W9 95.3(3) 1_545 .
C50 K1 W10 119.1(3) 1_545 .
O23 K1 C50 71.3(3) . 1_545
O23 K1 W9 29.16(16) . .
O23 K1 W10 78.38(18) . .
O33 K1 C50 93.5(3) . 1_545
O33 K1 O23 52.2(2) . .
O33 K1 O34 64.8(2) . .
O33 K1 W9 64.59(17) . .
O33 K1 W10 29.95(17) . .
O34 K1 C50 120.5(3) . 1_545
O34 K1 O23 51.2(2) . .
O34 K1 W9 25.29(16) . .
O34 K1 W10 67.07(17) . .
O37 K1 C50 145.4(3) . 1_545
O37 K1 O23 91.5(3) . .
O37 K1 O33 53.4(2) . .
O37 K1 O34 58.9(2) . .
O37 K1 W9 80.22(18) . .
O37 K1 W10 26.35(17) . .
O45 K1 C50 42.7(3) 1_545 1_545
O45 K1 O23 95.1(3) 1_545 .
O45 K1 O33 80.9(3) 1_545 .
O45 K1 O34 141.9(3) 1_545 .
O45 K1 O37 113.3(3) 1_545 .
O45 K1 O47 60.4(3) 1_545 1_545
O45 K1 O55 70.1(3) 1_545 7_545
O45 K1 W9 124.3(2) 1_545 .
O45 K1 W10 91.6(2) 1_545 .
O45 K1 O6AA 106.0(3) 1_545 1_545
O47 K1 C50 102.1(3) 1_545 1_545
O47 K1 O23 134.0(3) 1_545 .
O47 K1 O33 84.0(3) 1_545 .
O47 K1 O34 127.1(3) 1_545 .
O47 K1 O37 68.2(3) 1_545 .
O47 K1 O55 68.8(3) 1_545 7_545
O47 K1 W9 145.0(2) 1_545 .
O47 K1 W10 65.3(2) 1_545 .
O55 K1 C50 75.6(4) 7_545 1_545
O55 K1 O23 142.9(3) 7_545 .
O55 K1 O33 147.2(3) 7_545 .
O55 K1 O34 147.1(3) 7_545 .
O55 K1 O37 125.5(3) 7_545 .
O55 K1 W9 145.8(3) 7_545 .
O55 K1 W10 133.7(3) 7_545 .
W10 K1 W9 79.73(8) . .
O1AA K1 C50 150.5(3) 7 1_545
O1AA K1 O23 110.2(3) 7 .
O1AA K1 O33 110.8(3) 7 .
O1AA K1 O34 60.6(3) 7 .
O1AA K1 O37 63.2(3) 7 .
O1AA K1 O45 154.3(3) 7 1_545
O1AA K1 O47 97.0(3) 7 1_545
O1AA K1 O55 91.0(4) 7 7_545
O1AA K1 W9 81.1(2) 7 .
O1AA K1 W10 89.3(2) 7 .
O1AA K1 O6AA 87.2(3) 7 1_545
O6AA K1 C50 65.0(3) 1_545 1_545
O6AA K1 O23 70.7(3) 1_545 .
O6AA K1 O33 122.9(3) 1_545 .
O6AA K1 O34 81.4(3) 1_545 .
O6AA K1 O37 138.2(3) 1_545 .
O6AA K1 O47 149.2(4) 1_545 1_545
O6AA K1 O55 80.7(4) 1_545 7_545
O6AA K1 W9 65.8(3) 1_545 .
O6AA K1 W10 145.5(3) 1_545 .
N1 Cu1 N2 82.8(5) . .
N1 Cu1 O39 91.0(4) . .
N1 Cu1 Cu2 101.4(4) . .
N2 Cu1 O39 106.8(4) . .
N2 Cu1 Cu2 83.9(3) . .
O39 Cu1 Cu2 164.6(2) . .
O43 Cu1 N1 174.8(4) . .
O43 Cu1 N2 92.0(5) . .
O43 Cu1 O39 90.3(4) . .
O43 Cu1 O46 92.8(4) . .
O43 Cu1 Cu2 78.1(3) . .
O46 Cu1 N1 92.3(5) . .
O46 Cu1 N2 161.5(5) . .
O46 Cu1 O39 91.0(4) . .
O46 Cu1 Cu2 79.6(3) . .
N3 Cu2 N4 82.1(5) . .
N3 Cu2 O47 103.4(5) . .
N3 Cu2 K1 102.4(4) . 1_565
N3 Cu2 Cu1 88.1(4) . .
N4 Cu2 O47 89.7(4) . .
N4 Cu2 K1 135.6(4) . 1_565
N4 Cu2 Cu1 106.3(4) . .
O44 Cu2 N3 162.2(5) . .
O44 Cu2 N4 91.8(5) . .
O44 Cu2 O45 92.5(5) . .
O44 Cu2 O47 93.2(5) . .
O44 Cu2 K1 93.7(3) . 1_565
O44 Cu2 Cu1 77.5(4) . .
O45 Cu2 N3 94.1(5) . .
O45 Cu2 N4 175.4(5) . .
O45 Cu2 O47 88.6(4) . .
O45 Cu2 K1 42.5(3) . 1_565
O45 Cu2 Cu1 76.1(3) . .
O47 Cu2 K1 46.1(3) . 1_565
O47 Cu2 Cu1 161.6(3) . .
Cu1 Cu2 K1 117.83(8) . 1_565
N5 Cu3 O0AA 86.2(4) . .
N5 Cu3 Cu4 97.8(3) . .
N6 Cu3 N5 83.0(5) . .
N6 Cu3 O0AA 93.3(4) . .
N6 Cu3 Cu4 95.1(3) . .
O0AA Cu3 Cu4 171.0(2) . .
O48 Cu3 N5 93.0(4) . .
O48 Cu3 N6 171.0(5) . .
O48 Cu3 O0AA 94.5(3) . .
O48 Cu3 Cu4 77.3(3) . .
O50 Cu3 N5 175.9(4) . .
O50 Cu3 N6 93.4(4) . .
O50 Cu3 O0AA 95.9(4) . .
O50 Cu3 O48 90.3(4) . .
O50 Cu3 Cu4 80.7(3) . .
N7 Cu4 O52 106.5(5) . .
N7 Cu4 Cu3 88.9(3) . .
N8 Cu4 N7 82.3(4) . .
N8 Cu4 O52 96.5(4) . .
N8 Cu4 Cu3 97.0(3) . .
O49 Cu4 N7 91.2(4) . .
O49 Cu4 N8 171.3(4) . .
O49 Cu4 O51 91.9(4) . .
O49 Cu4 O52 91.0(4) . .
O49 Cu4 Cu3 76.9(3) . .
O51 Cu4 N7 162.8(4) . .
O51 Cu4 N8 92.7(4) . .
O51 Cu4 O52 90.4(4) . .
O51 Cu4 Cu3 75.4(3) . .
O52 Cu4 Cu3 160.7(3) . .
O27 As1 O26 107.5(4) . .
O27 As1 O28 108.1(4) . .
O28 As1 O26 107.4(4) . .
O29 As1 O26 111.3(4) . .
O29 As1 O27 111.0(4) . .
O29 As1 O28 111.5(4) . .
O34 Ho1 O37 79.2(3) . .
O34 Ho1 O38 126.5(3) . .
O34 Ho1 O41 144.7(3) . .
O34 Ho1 O42 130.2(3) . .
O34 Ho1 O42 78.0(3) . 7
O34 Ho1 K1 49.7(2) . .
O34 Ho1 C0AA 74.4(4) . 7
O34 Ho1 O1AA 75.8(3) . 7
O35 Ho1 O34 71.6(3) . .
O35 Ho1 O37 126.0(3) . .
O35 Ho1 O38 83.5(3) . .
O35 Ho1 O41 143.5(3) . .
O35 Ho1 O42 73.7(3) . .
O35 Ho1 O42 88.9(3) . 7
O35 Ho1 K1 121.2(2) . .
O35 Ho1 C0AA 111.7(4) . 7
O35 Ho1 O1AA 133.8(3) . 7
O37 Ho1 O41 78.0(3) . .
O37 Ho1 O42 150.6(3) . .
O37 Ho1 O42 128.3(3) . 7
O37 Ho1 K1 47.5(2) . .
O37 Ho1 C0AA 102.4(4) . 7
O37 Ho1 O1AA 77.1(3) . 7
O38 Ho1 O37 78.8(3) . .
O38 Ho1 O41 74.4(3) . .
O38 Ho1 O42 149.3(3) . 7
O38 Ho1 O42 82.8(3) . .
O38 Ho1 K1 126.1(2) . .
O38 Ho1 C0AA 158.3(4) . 7
O38 Ho1 O1AA 142.7(3) . 7
O41 Ho1 O42 95.6(3) . 7
O41 Ho1 K1 95.2(2) . .
O41 Ho1 C0AA 84.6(4) . 7
O41 Ho1 O1AA 73.1(3) . 7
O42 Ho1 O41 75.0(3) . .
O42 Ho1 O42 66.6(4) . 7
O42 Ho1 K1 146.5(2) . .
O42 Ho1 K1 83.0(2) 7 .
O42 Ho1 C0AA 86.7(4) . 7
O42 Ho1 C0AA 26.4(3) 7 7
O42 Ho1 O1AA 105.7(3) . 7
C0AA Ho1 K1 60.3(3) 7 .
O1AA Ho1 O42 52.5(3) 7 7
O1AA Ho1 K1 41.5(2) 7 .
O1AA Ho1 C0AA 26.1(3) 7 7
O0AA W1 O5 102.3(4) . .
O0AA W1 O6 103.7(4) . .
O0AA W1 O11 100.4(4) . .
O0AA W1 O12 103.1(4) . .
O0AA W1 O26 169.5(4) . .
O0AA W1 K0AA 80.7(3) . .
O5 W1 O11 84.1(4) . .
O5 W1 O26 82.8(3) . .
O5 W1 K0AA 46.5(3) . .
O6 W1 O5 85.2(4) . .
O6 W1 O11 155.3(4) . .
O6 W1 O26 85.8(3) . .
O6 W1 K0AA 130.4(3) . .
O11 W1 O26 70.8(3) . .
O11 W1 K0AA 48.7(3) . .
O12 W1 O5 154.3(4) . .
O12 W1 O6 92.2(4) . .
O12 W1 O11 87.8(4) . .
O12 W1 O26 71.5(3) . .
O12 W1 K0AA 135.7(3) . .
O26 W1 K0AA 96.8(2) . .
O2 W2 O4 102.7(4) . .
O2 W2 O5 102.2(4) . .
O2 W2 O9 102.4(4) . .
O2 W2 O10 101.1(4) . .
O2 W2 O28 171.3(3) . .
O2 W2 K0AA 81.6(3) . .
O4 W2 O28 84.0(3) . .
O4 W2 K0AA 132.2(3) . .
O5 W2 O4 85.8(4) . .
O5 W2 O9 155.3(4) . .
O5 W2 O10 88.5(4) . .
O5 W2 O28 83.7(3) . .
O5 W2 K0AA 47.5(3) . .
O9 W2 O4 86.8(4) . .
O9 W2 O10 88.8(4) . .
O9 W2 O28 72.1(3) . .
O9 W2 K0AA 139.5(3) . .
O10 W2 O4 156.1(4) . .
O10 W2 O28 72.3(3) . .
O10 W2 K0AA 51.4(3) . .
O28 W2 K0AA 98.1(2) . .
O3 W3 O4 102.8(4) . .
O3 W3 O6 103.4(4) . .
O3 W3 O7 102.3(4) . .
O3 W3 O8 100.0(4) . .
O3 W3 O27 168.9(4) . .
O4 W3 O6 84.2(4) . .
O4 W3 O27 84.6(3) . .
O6 W3 O27 85.5(3) . .
O7 W3 O4 154.9(4) . .
O7 W3 O6 88.0(4) . .
O7 W3 O8 89.4(4) . .
O7 W3 O27 71.0(3) . .
O8 W3 O4 88.3(4) . .
O8 W3 O6 156.4(4) . .
O8 W3 O27 71.6(3) . .
O7 W4 O27 69.5(3) . .
O13 W4 O7 99.2(4) . .
O13 W4 O14 102.1(4) . .
O13 W4 O25 102.3(4) . .
O13 W4 O27 166.4(4) . .
O13 W4 O35 104.5(4) . .
O14 W4 O7 83.3(4) . .
O14 W4 O27 69.9(3) . .
O25 W4 O7 84.8(4) . .
O25 W4 O14 154.2(4) . .
O25 W4 O27 84.5(3) . .
O35 W4 O7 156.3(4) . .
O35 W4 O14 91.2(4) . .
O35 W4 O25 90.6(4) . .
O35 W4 O27 87.0(3) . .
O8 W5 O27 72.5(3) . .
O14 W5 O8 87.0(4) . .
O14 W5 O16 156.8(4) . .
O14 W5 O27 71.9(3) . .
O15 W5 O8 100.2(4) . .
O15 W5 O14 100.6(4) . .
O15 W5 O16 102.2(4) . .
O15 W5 O27 169.5(4) . .
O15 W5 O30 104.0(4) . .
O16 W5 O8 84.8(4) . .
O16 W5 O27 84.9(3) . .
O30 W5 O8 155.5(4) . .
O30 W5 O14 92.9(4) . .
O30 W5 O16 85.7(4) . .
O30 W5 O27 84.1(3) . .
O9 W6 O28 71.9(3) . .
O16 W6 O9 87.7(4) . .
O16 W6 O18 157.9(4) . .
O16 W6 O28 86.0(3) . .
O17 W6 O9 99.4(4) . .
O17 W6 O16 103.1(4) . .
O17 W6 O18 98.6(4) . .
O17 W6 O28 167.4(4) . .
O17 W6 O31 105.0(4) . .
O18 W6 O9 84.3(4) . .
O18 W6 O28 71.9(3) . .
O31 W6 O9 155.5(4) . .
O31 W6 O16 88.3(4) . .
O31 W6 O18 90.4(4) . .
O31 W6 O28 83.7(3) . .
O10 W7 O28 71.8(3) . .
O10 W7 K0AA 44.6(3) . .
O18 W7 O10 84.9(4) . .
O18 W7 O20 156.5(4) . .
O18 W7 O28 72.4(3) . .
O18 W7 K0AA 129.2(3) . .
O19 W7 O10 100.0(4) . .
O19 W7 O18 100.0(4) . .
O19 W7 O20 102.8(4) . .
O19 W7 O28 169.0(4) . .
O19 W7 O32 104.9(4) . .
O19 W7 K0AA 87.2(3) . .
O20 W7 O10 85.8(4) . .
O20 W7 O28 84.2(3) . .
O20 W7 K0AA 47.3(3) . .
O28 W7 K0AA 91.5(2) . .
O32 W7 O10 155.0(4) . .
O32 W7 O18 92.4(4) . .
O32 W7 O20 87.1(4) . .
O32 W7 O28 83.7(3) . .
O32 W7 K0AA 134.4(3) . .
O11 W8 O20 88.0(4) . .
O11 W8 O23 87.7(4) . .
O11 W8 O26 73.0(3) . .
O11 W8 K1 137.6(3) . .
O11 W8 K0AA 44.8(3) . .
O20 W8 O26 86.4(3) . .
O20 W8 K1 132.6(3) . .
O20 W8 K0AA 49.9(3) . .
O21 W8 O11 100.1(4) . .
O21 W8 O20 101.5(4) . .
O21 W8 O23 101.0(4) . .
O21 W8 O26 169.5(4) . .
O21 W8 O33 103.3(4) . .
O21 W8 K1 84.8(3) . .
O21 W8 K0AA 85.5(3) . .
O23 W8 O20 157.5(4) . .
O23 W8 O26 71.3(3) . .
O23 W8 K1 50.4(3) . .
O23 W8 K0AA 132.1(3) . .
O26 W8 K1 94.9(2) . .
O26 W8 K0AA 94.6(2) . .
O33 W8 O11 156.4(4) . .
O33 W8 O20 85.0(4) . .
O33 W8 O23 90.2(4) . .
O33 W8 O26 84.1(3) . .
O33 W8 K1 48.3(3) . .
O33 W8 K0AA 134.8(3) . .
K1 W8 K0AA 170.33(12) . .
O12 W9 O26 69.8(3) . .
O12 W9 K1 132.4(3) . .
O23 W9 O12 82.0(4) . .
O23 W9 O26 70.0(3) . .
O23 W9 K1 50.7(3) . .
O24 W9 O12 98.3(4) . .
O24 W9 O23 101.9(4) . .
O24 W9 O25 102.3(4) . .
O24 W9 O26 166.1(4) . .
O24 W9 O34 104.5(4) . .
O24 W9 K1 88.3(3) . .
O25 W9 O12 84.3(4) . .
O25 W9 O23 153.6(4) . .
O25 W9 O26 84.1(3) . .
O25 W9 K1 140.3(3) . .
O26 W9 K1 94.6(2) . .
O34 W9 O12 157.1(4) . .
O34 W9 O23 91.4(4) . .
O34 W9 O25 92.5(4) . .
O34 W9 O26 87.3(3) . .
O34 W9 K1 47.9(3) . .
O29 W10 K1 97.9(2) . .
O32 W10 O29 82.5(3) . .
O32 W10 K1 131.9(3) . .
O33 W10 O29 85.3(3) . .
O33 W10 O32 81.0(4) . .
O33 W10 K1 51.3(3) . .
O36 W10 O29 172.4(4) . .
O36 W10 O32 96.9(4) . .
O36 W10 O33 102.2(4) . .
O36 W10 O37 102.1(4) . .
O36 W10 O40 100.0(4) . .
O36 W10 K1 88.2(3) . .
O37 W10 O29 78.9(3) . .
O37 W10 O32 160.9(3) . .
O37 W10 O33 93.2(4) . .
O37 W10 O40 93.8(4) . .
O37 W10 K1 48.0(3) . .
O40 W10 O29 72.4(3) . .
O40 W10 O32 84.6(4) . .
O40 W10 O33 154.8(4) . .
O40 W10 K1 141.7(3) . .
O30 W11 O29 83.4(3) . .
O30 W11 O31 80.8(4) . .
O30 W11 O40 153.4(4) . .
O31 W11 O29 81.8(3) . .
O38 W11 O29 79.2(4) . .
O38 W11 O30 92.8(4) . .
O38 W11 O31 160.6(4) . .
O38 W11 O40 92.9(4) . .
O39 W11 O29 173.2(3) . .
O39 W11 O30 103.0(4) . .
O39 W11 O31 96.8(4) . .
O39 W11 O38 102.5(4) . .
O39 W11 O40 101.2(4) . .
O40 W11 O29 72.1(3) . .
O40 W11 O31 85.4(4) . .
O42 C0AA C54 121.2(13) . .
O42 C0AA Ho1 61.3(7) . 7
C54 C0AA Ho1 174.5(11) . 7
O1AA C0AA O42 119.9(13) . .
O1AA C0AA C54 118.8(13) . .
O1AA C0AA Ho1 58.8(7) . 7
Ho1 O1AA K1 101.8(3) 7 7
C0AA O1AA K1 125.1(9) . 7
C0AA O1AA Ho1 95.1(8) . 7
C1AA K0AA W1 97.2(3) . .
C1AA K0AA W2 152.0(3) . .
C1AA K0AA W7 115.3(3) . .
C1AA K0AA W8 73.4(3) . .
O5 K0AA C1AA 125.6(4) . .
O5 K0AA O10 53.9(3) . .
O5 K0AA O11 53.1(3) . .
O5 K0AA O20 63.5(3) . .
O5 K0AA O48 96.3(3) . .
O5 K0AA W1 29.25(19) . .
O5 K0AA W2 29.33(19) . .
O5 K0AA W7 64.3(2) . .
O5 K0AA W8 63.9(2) . .
O5 K0AA O1BA 103.4(6) . .
O10 K0AA C1AA 142.9(4) . .
O10 K0AA O20 51.5(3) . .
O10 K0AA O48 147.8(4) . .
O10 K0AA W1 80.0(2) . .
O10 K0AA W2 29.89(17) . .
O10 K0AA W7 27.61(18) . .
O10 K0AA W8 76.3(2) . .
O11 K0AA C1AA 73.4(4) . .
O11 K0AA O10 89.0(3) . .
O11 K0AA O20 52.2(3) . .
O11 K0AA O48 60.5(3) . .
O11 K0AA W1 29.80(18) . .
O11 K0AA W2 79.0(2) . .
O11 K0AA W7 75.9(2) . .
O11 K0AA W8 27.31(17) . .
O11 K0AA O1BA 144.1(6) . .
O20 K0AA C1AA 93.2(4) . .
O20 K0AA W1 66.9(2) . .
O20 K0AA W2 65.6(2) . .
O20 K0AA W7 26.96(17) . .
O20 K0AA W8 28.26(17) . .
O48 K0AA C1AA 42.1(3) . .
O48 K0AA O20 107.7(3) . .
O48 K0AA W1 68.4(2) . .
O48 K0AA W2 124.7(3) . .
O48 K0AA W7 134.4(3) . .
O48 K0AA W8 79.5(2) . .
W1 K0AA W7 80.70(14) . .
W1 K0AA W8 51.90(9) . .
W2 K0AA W1 58.54(10) . .
W2 K0AA W7 51.62(9) . .
W2 K0AA W8 79.95(14) . .
W8 K0AA W7 54.91(9) . .
O0BA K0AA C1AA 116.7(6) . .
O0BA K0AA O5 72.3(5) . .
O0BA K0AA O10 98.8(5) . .
O0BA K0AA O11 103.6(5) . .
O0BA K0AA O20 135.6(6) . .
O0BA K0AA O48 80.3(5) . .
O0BA K0AA W1 77.0(5) . .
O0BA K0AA W2 74.1(5) . .
O0BA K0AA W7 125.2(5) . .
O0BA K0AA W8 128.8(5) . .
O0BA K0AA O1BA 91.5(7) . .
O1BA K0AA C1AA 128.1(6) . .
O1BA K0AA O10 56.2(6) . .
O1BA K0AA O20 94.5(6) . .
O1BA K0AA O48 155.3(6) . .
O1BA K0AA W1 132.7(6) . .
O1BA K0AA W2 74.1(5) . .
O1BA K0AA W7 68.9(5) . .
O1BA K0AA W8 122.6(5) . .

loop_
_geom_bond_atom_site_label_1
_geom_bond_atom_site_label_2
_geom_bond_distance
_geom_bond_site_symmetry_2
C1 C2 1.40(2) .
C1 N1 1.335(17) .
C2 C3 1.35(2) .
C3 C4 1.40(2) .
C4 C5 1.42(2) .
C4 C12 1.40(2) .
C5 C6 1.34(2) .
C6 C7 1.43(2) .
C7 C8 1.402(19) .
C7 C11 1.371(19) .
C8 C9 1.33(2) .
C9 C10 1.407(19) .
C10 N2 1.319(18) .
C11 C12 1.429(18) .
C11 N2 1.336(17) .
C12 N1 1.377(16) .
C13 C14 1.34(2) .
C13 N3 1.330(18) .
C14 C15 1.44(2) .
C15 C16 1.34(2) .
C16 C17 1.47(2) .
C16 C24 1.37(2) .
C17 C18 1.36(2) .
C18 C19 1.40(2) .
C19 C20 1.39(2) .
C19 C23 1.43(2) .
C20 C21 1.35(2) .
C21 C22 1.41(2) .
C22 N4 1.34(2) .
C23 C24 1.42(2) .
C23 N4 1.366(19) .
C24 N3 1.386(18) .
C25 C26 1.382(18) .
C25 N5 1.334(16) .
C26 C27 1.359(18) .
C27 C28 1.399(19) .
C28 C29 1.471(19) .
C28 C36 1.354(18) .
C29 C30 1.36(2) .
C30 C31 1.44(2) .
C31 C32 1.38(2) .
C31 C35 1.388(18) .
C32 C33 1.35(2) .
C33 C34 1.421(19) .
C34 N6 1.336(17) .
C35 C36 1.440(18) .
C35 N6 1.368(17) .
C36 N5 1.364(15) .
C37 C38 1.39(2) .
C37 N7 1.319(17) .
C38 C39 1.346(19) .
C39 C40 1.431(19) .
C40 C41 1.433(18) .
C40 C48 1.399(18) .
C41 C42 1.318(19) .
C42 C43 1.43(2) .
C43 C44 1.40(2) .
C43 C47 1.394(18) .
C44 C45 1.356(19) .
C45 C46 1.387(18) .
C46 N8 1.297(17) .
C47 C48 1.407(19) .
C47 N8 1.367(16) .
C48 N7 1.357(16) .
C49 C50 1.510(19) .
C49 O45 1.239(17) .
C49 O46 1.279(17) .
C50 K1 3.411(16) 1_565
C51 C52 1.48(3) .
C51 O43 1.260(19) .
C51 O44 1.30(2) .
C53 C1AA 1.496(18) .
C53 O48 1.237(16) .
C53 O49 1.248(16) .
C1AA K0AA 3.461(18) .
C55 C56 1.480(18) .
C55 O50 1.274(15) .
C55 O51 1.248(15) .
N1 Cu1 1.957(12) .
N2 Cu1 2.002(11) .
N3 Cu2 1.975(13) .
N4 Cu2 2.013(12) .
N5 Cu3 1.994(11) .
N6 Cu3 1.966(11) .
N7 Cu4 2.005(11) .
N8 Cu4 1.995(10) .
O0AA Cu3 2.337(9) .
O0AA W1 1.709(8) .
O2 W2 1.692(9) .
O3 W3 1.708(9) .
O4 W2 1.911(8) .
O4 W3 1.919(8) .
O5 W1 1.929(9) .
O5 W2 1.902(9) .
O5 K0AA 2.864(11) .
O6 W1 1.889(9) .
O6 W3 1.933(9) .
O7 W3 1.861(9) .
O7 W4 2.000(9) .
O8 W3 1.901(9) .
O8 W5 1.942(9) .
O9 W2 1.904(9) .
O9 W6 1.970(9) .
O10 W2 1.906(8) .
O10 W7 1.975(9) .
O10 K0AA 2.990(11) .
O11 W1 1.941(9) .
O11 W8 1.911(8) .
O11 K0AA 2.933(11) .
O12 W1 1.846(9) .
O12 W9 2.041(9) .
O13 W4 1.726(9) .
O14 W4 1.959(9) .
O14 W5 1.895(9) .
O15 W5 1.699(9) .
O16 W5 1.936(8) .
O16 W6 1.899(8) .
O17 W6 1.703(9) .
O18 W6 1.956(9) .
O18 W7 1.908(9) .
O19 W7 1.699(9) .
O20 W7 1.911(8) .
O20 W8 1.916(8) .
O20 K0AA 3.098(11) .
O21 W8 1.695(9) .
O23 K1 3.103(10) .
O23 W8 1.912(8) .
O23 W9 1.955(9) .
O24 W9 1.719(9) .
O25 W4 1.925(9) .
O25 W9 1.904(9) .
O26 As1 1.675(9) .
O26 W1 2.420(8) .
O26 W8 2.344(9) .
O26 W9 2.368(8) .
O27 As1 1.667(8) .
O27 W3 2.406(8) .
O27 W4 2.383(8) .
O27 W5 2.338(9) .
O28 As1 1.670(8) .
O28 W2 2.387(8) .
O28 W6 2.352(8) .
O28 W7 2.362(8) .
O29 As1 1.652(8) .
O29 W10 2.328(8) .
O29 W11 2.334(8) .
O30 W5 1.888(9) .
O30 W11 1.940(9) .
O31 W6 1.826(9) .
O31 W11 2.045(9) .
O32 W7 1.821(9) .
O32 W10 2.041(9) .
O33 K1 3.038(10) .
O33 W8 1.902(8) .
O33 W10 1.942(8) .
O34 K1 3.060(9) .
O34 Ho1 2.317(9) .
O34 W9 1.762(8) .
O35 Ho1 2.303(8) .
O35 W4 1.760(8) .
O36 W10 1.710(8) .
O37 K1 2.968(9) .
O37 Ho1 2.334(8) .
O37 W10 1.773(8) .
O38 Ho1 2.324(9) .
O38 W11 1.778(9) .
O39 Cu1 2.248(9) .
O39 W11 1.721(8) .
O40 W10 1.935(9) .
O40 W11 1.943(9) .
O41 Ho1 2.397(9) .
O42 Ho1 2.395(9) .
O42 Ho1 2.495(9) 7
O42 C0AA 1.266(16) .
O43 Cu1 1.923(11) .
O44 Cu2 1.938(12) .
O45 K1 2.863(11) 1_565
O45 Cu2 1.951(10) .
O46 Cu1 1.931(10) .
O47 K1 2.920(11) 1_565
O47 Cu2 2.207(11) .
O48 Cu3 1.940(9) .
O48 K0AA 3.024(12) .
O49 Cu4 1.967(9) .
O50 Cu3 1.925(10) .
O51 Cu4 1.982(10) .
O52 Cu4 2.201(12) .
C54 C0AA 1.516(19) .
O55 K1 2.952(14) 7_545
K1 W9 3.948(4) .
K1 W10 3.846(4) .
K1 O1AA 2.702(10) 7
K1 O6AA 2.893(12) 1_545
Cu1 Cu2 3.026(3) .
Cu3 Cu4 2.993(2) .
Ho1 C0AA 2.844(15) 7
Ho1 O1AA 2.441(9) 7
W1 K0AA 3.826(7) .
W2 K0AA 3.781(7) .
W7 K0AA 4.056(7) .
W8 K0AA 3.962(7) .
C0AA O1AA 1.257(15) .
K0AA O0BA 2.76(2) .
K0AA O1BA 2.95(3) .

_cod_database_fobs_code 2021395
